data_7251420
loop_
_publ_author_name
'Peloquin, Andrew J.'
'Pelendage, Lahiruni'
'Alapati, Srikar'
'Hanks, Timothy'
'McMillen, Colin'
'Pennington, William'

_publ_section_title
;
 When Halogen Bonding Isn't Enough: Solvation Behavior in Cocrystals of
 Benzyltrimethylammonium Halides and 1,4-Diiodotetrafluorobenzene
;
_journal_name_full CrystEngComm
_journal_paper_doi 10.1039/D5CE00832H
_journal_year 2025
_chemical_formula_moiety 'C6 F4 I2, Br, C10 H16 N'
_chemical_formula_sum 'C16 H16 Br F4 I2 N'
_chemical_formula_weight 632.018
_space_group_crystal_system monoclinic
_space_group_IT_number 9
_space_group_name_Hall 'C -2yc'
_space_group_name_H-M_alt 'C 1 c 1'
_symmetry_Int_Tables_number 9
_atom_sites_solution_primary dual
_audit_creation_date 2024-03-09
_audit_creation_method
;
Olex2 1.5
(compiled 2024.02.16 svn.r378c4104 for OlexSys, GUI svn.r6928)
;
_audit_update_record
;
2025-07-29 deposited with the CCDC.	2025-11-24 downloaded from the CCDC.
;
_cell_angle_alpha 90
_cell_angle_beta 98.959(3)
_cell_angle_gamma 90
_cell_formula_units_Z 4
_cell_length_a 12.8977(9)
_cell_length_b 23.6266(16)
_cell_length_c 7.0656(5)
_cell_measurement_reflns_used 9608
_cell_measurement_temperature 100.00
_cell_measurement_theta_max 30.55
_cell_measurement_theta_min 3.04
_cell_volume 2126.8(3)
_computing_cell_refinement 'SAINT V8.38A (Bruker AXS Inc., 2017)'
_computing_data_collection 'APEX3 v2017.3-0 (Bruker AXS Inc., 2017)'
_computing_data_reduction 'SAINT V8.38A (Bruker AXS Inc., 2017)'
_computing_molecular_graphics 'Olex2 1.5 (Dolomanov et al., 2009)'
_computing_publication_material 'Olex2 1.5 (Dolomanov et al., 2009)'
_computing_structure_refinement 'SHELXL 2018/3 (Sheldrick, 2015<i>b</i>)'
_computing_structure_solution 'SHELXT 2018/2 (Sheldrick, 2015<i>a</i>)'
_diffrn_ambient_temperature 100.00
_diffrn_measured_fraction_theta_full 0.9985
_diffrn_measured_fraction_theta_max 0.9988
_diffrn_measurement_device_type 'Bruker D8 Venture Photon 2'
_diffrn_measurement_method '\f and \w scans'
_diffrn_radiation_type MoK\a
_diffrn_radiation_wavelength 0.71073
_diffrn_reflns_av_R_equivalents 0.0395
_diffrn_reflns_av_unetI/netI 0.0271
_diffrn_reflns_Laue_measured_fraction_full 0.9985
_diffrn_reflns_Laue_measured_fraction_max 0.9988
_diffrn_reflns_limit_h_max 18
_diffrn_reflns_limit_h_min -18
_diffrn_reflns_limit_k_max 33
_diffrn_reflns_limit_k_min -33
_diffrn_reflns_limit_l_max 10
_diffrn_reflns_limit_l_min -10
_diffrn_reflns_number 47195
_diffrn_reflns_point_group_measured_fraction_full 0.9979
_diffrn_reflns_point_group_measured_fraction_max 0.9971
_diffrn_reflns_theta_full 25.2417
_diffrn_reflns_theta_max 30.57
_diffrn_reflns_theta_min 3.04
_diffrn_source 'Incoatec I\mS'
_diffrn_source_current 1.0
_diffrn_source_power 0.05
_diffrn_source_voltage 50.0
_diffrn_standards_number 0
_exptl_absorpt_coefficient_mu 4.867
_exptl_absorpt_correction_T_max 0.7461
_exptl_absorpt_correction_T_min 0.6178
_exptl_absorpt_correction_type multi-scan
_exptl_absorpt_process_details 'SADABS v2016/2 (Bruker AXS Inc., 2017)'
_exptl_crystal_colour colourless
_exptl_crystal_colour_primary colourless
_exptl_crystal_density_diffrn 1.974
_exptl_crystal_density_meas ?
_exptl_crystal_density_method 'not measured'
_exptl_crystal_description plate
_exptl_crystal_F_000 1180.737
_exptl_crystal_size_max 0.201
_exptl_crystal_size_mid 0.089
_exptl_crystal_size_min 0.078
_exptl_transmission_factor_max 'not measured'
_exptl_transmission_factor_min 'not measured'
_refine_diff_density_max 0.6536
_refine_diff_density_min -0.8147
_refine_diff_density_rms 0.1229
_refine_ls_abs_structure_details 'Hooft, R.W.W., Straver, L.H., Spek, A.L. (2010). J. Appl. Cryst., 43, 665-668.'
_refine_ls_abs_structure_Flack 0.005(4)
_refine_ls_d_res_high 0.6988
_refine_ls_d_res_low 6.6990
_refine_ls_goodness_of_fit_ref 1.0502
_refine_ls_hydrogen_treatment mixed
_refine_ls_matrix_type full
_refine_ls_number_constraints 25
_refine_ls_number_parameters 221
_refine_ls_number_reflns 6511
_refine_ls_number_restraints 2
_refine_ls_restrained_S_all 1.0502
_refine_ls_R_factor_all 0.0239
_refine_ls_R_factor_gt 0.0195
_refine_ls_shift/su_max -0.0010
_refine_ls_shift/su_mean 0.0000
_refine_ls_structure_factor_coef Fsqd
_refine_ls_weighting_details 'w=1/[\s^2^(Fo^2^)+(0.0000P)^2^+4.4625P] where P=(Fo^2^+2Fc^2^)/3'
_refine_ls_weighting_scheme calc
_refine_ls_wR_factor_gt 0.0368
_refine_ls_wR_factor_ref 0.0397
_reflns_Friedel_coverage 0.995
_reflns_limit_h_max 18
_reflns_limit_h_min -18
_reflns_limit_k_max 33
_reflns_limit_k_min -33
_reflns_limit_l_max 10
_reflns_limit_l_min -10
_reflns_number_gt 6176
_reflns_number_total 6511
_reflns_threshold_expression I>=2u(I)
_cod_data_source_file d5ce00832h2.cif
_cod_data_source_block NMe3BzBr_pF4DIB
_cod_depositor_comments
;
The following automatic conversions were performed:

data item '_exptl_crystal_density_meas' value 'not measured' was
changed to '?' -- the value is perceived as not measured.

Automatic conversion script
Id: cif_fix_values 8170 2020-07-09 18:12:32Z antanas 
;
_cod_original_sg_symbol_Hall ' C -2yc'
_cod_database_code 7251420
_olex2_refinement_description
;
1. Twinned data refinement
 Scales: 0.982931
 0.017069
2.a Secondary CH2 refined with riding coordinates:
 C4(H4a,H4b)
2.b Aromatic/amide H refined with riding coordinates:
 C6(H6), C7(H7), C8(H8), C9(H9), C10(H10)
2.c Idealised Me refined as rotating group:
 C1(H1a,H1b,H1c), C2(H2a,H2b,H2c), C3(H3a,H3b,H3c)
;
_olex2_submission_special_instructions 'No special instructions were received'

loop_
_space_group_symop_id
_space_group_symop_operation_xyz
1 x,y,z
2 x,-y,z+1/2
3 x+1/2,y+1/2,z
4 x+1/2,-y+1/2,z+1/2

loop_
_atom_site_label
_atom_site_type_symbol
_atom_site_fract_x
_atom_site_fract_y
_atom_site_fract_z
_atom_site_U_iso_or_equiv
_atom_site_adp_type
_atom_site_occupancy
_atom_site_refinement_flags_posn
I1 I 0.155163(6) 0.644610(7) 0.338007(6) 0.02106(4) Uani 1.000000 .
I2 I 0.425304(6) 0.387456(7) 0.328691(6) 0.01994(4) Uani 1.000000 .
F1 F 0.39667(11) 0.61601(7) 0.31509(17) 0.0247(4) Uani 1.000000 .
F2 F 0.50089(11) 0.51854(8) 0.30946(18) 0.0281(4) Uani 1.000000 .
F3 F 0.18905(11) 0.41820(7) 0.36099(17) 0.0256(4) Uani 1.000000 .
F4 F 0.08655(12) 0.51557(8) 0.37044(18) 0.0286(4) Uani 1.000000 .
C11 C 0.2377(2) 0.56852(11) 0.3400(3) 0.0162(5) Uani 1.000000 .
C12 C 0.3441(2) 0.56728(12) 0.3261(3) 0.0189(5) Uani 1.000000 .
C13 C 0.39767(19) 0.51650(12) 0.3244(3) 0.0185(6) Uani 1.000000 .
C14 C 0.3481(2) 0.46538(12) 0.3349(3) 0.0182(5) Uani 1.000000 .
C15 C 0.2424(2) 0.46672(12) 0.3491(3) 0.0191(5) Uani 1.000000 .
C16 C 0.1888(2) 0.51713(13) 0.3539(3) 0.0192(5) Uani 1.000000 .
Br1 Br 0.521114(12) 0.261040(12) 0.326693(14) 0.02074(6) Uani 1.000000 .
N1 N 0.69323(17) 0.71278(11) 0.3645(3) 0.0230(5) Uani 1.000000 .
C1 C 0.6652(3) 0.77399(13) 0.3286(4) 0.0358(8) Uani 1.000000 .
H1a H 0.6214(19) 0.7779(2) 0.2029(18) 0.0536(12) Uiso 1.000000 GR
H1b H 0.626(2) 0.7877(4) 0.428(2) 0.0536(12) Uiso 1.000000 GR
H1c H 0.7295(3) 0.7963(2) 0.331(4) 0.0536(12) Uiso 1.000000 GR
C2 C 0.5942(2) 0.67969(13) 0.3550(3) 0.0254(6) Uani 1.000000 .
H2a H 0.6111(2) 0.63958(19) 0.378(3) 0.0381(9) Uiso 1.000000 GR
H2b H 0.5544(9) 0.6935(7) 0.453(2) 0.0381(9) Uiso 1.000000 GR
H2c H 0.5521(8) 0.6842(8) 0.2279(11) 0.0381(9) Uiso 1.000000 GR
C3 C 0.7517(2) 0.69222(17) 0.2116(3) 0.0345(8) Uani 1.000000 .
H3a H 0.7673(18) 0.6518(3) 0.231(2) 0.0518(11) Uiso 1.000000 GR
H3b H 0.7088(9) 0.6979(10) 0.0859(4) 0.0518(11) Uiso 1.000000 GR
H3c H 0.8175(10) 0.7134(8) 0.218(2) 0.0518(11) Uiso 1.000000 GR
C4 C 0.7602(2) 0.70903(14) 0.5625(3) 0.0265(6) Uani 1.000000 .
H4a H 0.8244(2) 0.73199(14) 0.5623(3) 0.0318(7) Uiso 1.000000 R
H4b H 0.7204(2) 0.72588(14) 0.6577(3) 0.0318(7) Uiso 1.000000 R
C5 C 0.7919(2) 0.64993(14) 0.6251(3) 0.0262(6) Uani 1.000000 .
C6 C 0.7277(2) 0.61775(15) 0.7260(3) 0.0303(7) Uani 1.000000 .
H6 H 0.6635(2) 0.63298(15) 0.7535(3) 0.0363(8) Uiso 1.000000 R
C7 C 0.7581(3) 0.56364(17) 0.7857(4) 0.0424(9) Uani 1.000000 .
H7 H 0.7143(3) 0.54150(17) 0.8532(4) 0.0509(11) Uiso 1.000000 R
C8 C 0.8525(3) 0.54166(18) 0.7470(4) 0.0472(10) Uani 1.000000 .
H8 H 0.8728(3) 0.50427(18) 0.7861(4) 0.0566(12) Uiso 1.000000 R
C9 C 0.9170(3) 0.57426(19) 0.6515(4) 0.0463(10) Uani 1.000000 .
H9 H 0.9824(3) 0.55961(19) 0.6284(4) 0.0556(12) Uiso 1.000000 R
C10 C 0.8866(2) 0.62765(17) 0.5902(4) 0.0369(8) Uani 1.000000 .
H10 H 0.9308(2) 0.64959(17) 0.5232(4) 0.0443(9) Uiso 1.000000 R

loop_
_atom_site_aniso_label
_atom_site_aniso_U_11
_atom_site_aniso_U_22
_atom_site_aniso_U_33
_atom_site_aniso_U_12
_atom_site_aniso_U_13
_atom_site_aniso_U_23
I1 0.02565(9) 0.01633(7) 0.02209(8) 0.00428(7) 0.00654(6) -0.00071(7)
I2 0.02205(8) 0.01918(8) 0.01886(8) 0.00628(7) 0.00397(6) 0.00111(7)
F1 0.0286(10) 0.0179(8) 0.0298(10) -0.0057(7) 0.0115(8) 0.0025(7)
F2 0.0168(9) 0.0294(10) 0.0405(11) 0.0019(7) 0.0118(8) 0.0028(8)
F3 0.0253(9) 0.0154(8) 0.0368(10) -0.0025(7) 0.0065(8) -0.0037(7)
F4 0.0174(9) 0.0249(9) 0.0444(12) -0.0011(7) 0.0075(8) -0.0065(8)
C11 0.0206(13) 0.0129(12) 0.0151(12) 0.0030(10) 0.0030(10) -0.0014(9)
C12 0.0232(14) 0.0174(12) 0.0169(13) -0.0032(11) 0.0057(10) -0.0001(10)
C13 0.0184(14) 0.0206(13) 0.0171(13) 0.0025(10) 0.0050(11) 0.0006(11)
C14 0.0218(13) 0.0183(13) 0.0152(12) 0.0021(11) 0.0050(10) 0.0002(10)
C15 0.0195(13) 0.0170(12) 0.0207(13) -0.0020(10) 0.0032(10) -0.0032(10)
C16 0.0166(12) 0.0228(13) 0.0190(13) 0.0002(10) 0.0047(10) -0.0044(11)
Br1 0.02111(14) 0.01588(12) 0.02560(13) 0.00381(10) 0.00475(11) 0.00093(10)
N1 0.0231(12) 0.0256(13) 0.0199(12) -0.0056(10) 0.0024(10) 0.0008(10)
C1 0.051(2) 0.0244(14) 0.0293(16) -0.0078(16) -0.0028(14) 0.0006(15)
C2 0.0207(14) 0.0315(16) 0.0242(14) -0.0046(12) 0.0040(11) 0.0012(12)
C3 0.0222(15) 0.058(2) 0.0238(15) -0.0047(14) 0.0044(12) -0.0047(15)
C4 0.0251(15) 0.0330(17) 0.0207(14) -0.0070(13) 0.0012(11) 0.0000(12)
C5 0.0202(13) 0.0361(17) 0.0221(15) 0.0015(12) 0.0029(11) -0.0008(13)
C6 0.0244(15) 0.0379(18) 0.0302(16) 0.0059(13) 0.0094(12) 0.0059(14)
C7 0.039(2) 0.043(2) 0.047(2) 0.0079(17) 0.0146(17) 0.0170(18)
C8 0.050(2) 0.042(2) 0.049(2) 0.0206(18) 0.0045(19) 0.0105(18)
C9 0.0312(18) 0.068(3) 0.041(2) 0.0220(18) 0.0093(15) 0.0051(19)
C10 0.0220(15) 0.058(2) 0.0324(17) 0.0065(15) 0.0083(13) 0.0058(17)

loop_
_atom_type_symbol
_atom_type_scat_dispersion_real
_atom_type_scat_dispersion_imag
_atom_type_scat_Cromer_Mann_a1
_atom_type_scat_Cromer_Mann_a2
_atom_type_scat_Cromer_Mann_a3
_atom_type_scat_Cromer_Mann_a4
_atom_type_scat_Cromer_Mann_b1
_atom_type_scat_Cromer_Mann_b2
_atom_type_scat_Cromer_Mann_b3
_atom_type_scat_Cromer_Mann_b4
_atom_type_scat_Cromer_Mann_c
_atom_type_scat_source
_atom_type_scat_dispersion_source
Br -0.38188 2.46625 17.17890 5.23580 5.63770 3.98510 2.17230 16.57960 0.26090 41.43280 2.95570 'International Tables Volume C Table 6.1.1.4 (pp. 500-502)' 'Brennan, Cowan, Rev. Sci. Instrum., 1992, 63, 850'
C 0.00313 0.00162 2.31000 1.02000 1.58860 0.86500 20.84390 10.20750 0.56870 51.65120 0.21560 'International Tables Volume C Table 6.1.1.4 (pp. 500-502)' 'Brennan, Cowan, Rev. Sci. Instrum., 1992, 63, 850'
F 0.01756 0.01033 3.53920 2.64120 1.51700 1.02430 10.28250 4.29440 0.26150 26.14760 0.27760 'International Tables Volume C Table 6.1.1.4 (pp. 500-502)' 'Brennan, Cowan, Rev. Sci. Instrum., 1992, 63, 850'
H 0.00000 0.00000 0.49300 0.32291 0.14019 0.04081 10.51090 26.12570 3.14236 57.79970 0.00304 'International Tables Volume C Table 6.1.1.4 (pp. 500-502)' 'Brennan, Cowan, Rev. Sci. Instrum., 1992, 63, 850'
I -0.43777 1.82087 20.14720 18.99490 7.51380 2.27350 4.34700 0.38140 27.76600 66.87760 4.07120 'International Tables Volume C Table 6.1.1.4 (pp. 500-502)' 'Brennan, Cowan, Rev. Sci. Instrum., 1992, 63, 850'
N 0.00612 0.00332 12.21260 3.13220 2.01250 1.16630 0.00570 9.89330 28.99750 0.58260 -11.52900 'International Tables Volume C Table 6.1.1.4 (pp. 500-502)' 'Brennan, Cowan, Rev. Sci. Instrum., 1992, 63, 850'

loop_
_geom_angle_atom_site_label_1
_geom_angle_atom_site_label_2
_geom_angle_atom_site_label_3
_geom_angle
_geom_angle_site_symmetry_1
_geom_angle_site_symmetry_3
_geom_angle_publ_flag
C12 C11 I1 121.7(2) . . ?
C16 C11 I1 121.37(19) . . ?
C16 C11 C12 117.0(2) . . ?
C11 C12 F1 119.9(2) . . ?
C13 C12 F1 118.9(2) . . ?
C13 C12 C11 121.2(3) . . ?
C12 C13 F2 117.9(2) . . ?
C14 C13 F2 120.5(2) . . ?
C14 C13 C12 121.6(2) . . ?
C13 C14 I2 122.94(19) . . ?
C15 C14 I2 119.9(2) . . ?
C15 C14 C13 117.2(3) . . ?
C14 C15 F3 120.3(3) . . ?
C16 C15 F3 118.1(2) . . ?
C16 C15 C14 121.6(3) . . ?
C11 C16 F4 119.8(3) . . ?
C15 C16 F4 118.7(3) . . ?
C15 C16 C11 121.5(2) . . ?
C2 N1 C1 108.4(2) . . ?
C3 N1 C1 109.1(2) . . ?
C3 N1 C2 108.8(2) . . ?
C4 N1 C1 107.3(2) . . ?
C4 N1 C2 111.65(19) . . ?
C4 N1 C3 111.5(2) . . ?
H1a C1 N1 109.5 . . ?
H1b C1 N1 109.5 . . ?
H1b C1 H1a 109.5 . . ?
H1c C1 N1 109.5 . . ?
H1c C1 H1a 109.5 . . ?
H1c C1 H1b 109.5 . . ?
H2a C2 N1 109.5 . . ?
H2b C2 N1 109.5 . . ?
H2b C2 H2a 109.5 . . ?
H2c C2 N1 109.5 . . ?
H2c C2 H2a 109.5 . . ?
H2c C2 H2b 109.5 . . ?
H3a C3 N1 109.5 . . ?
H3b C3 N1 109.5 . . ?
H3b C3 H3a 109.5 . . ?
H3c C3 N1 109.5 . . ?
H3c C3 H3a 109.5 . . ?
H3c C3 H3b 109.5 . . ?
H4a C4 N1 108.67(14) . . ?
H4b C4 N1 108.67(14) . . ?
H4b C4 H4a 107.6 . . ?
C5 C4 N1 114.4(2) . . ?
C5 C4 H4a 108.67(15) . . ?
C5 C4 H4b 108.67(14) . . ?
C6 C5 C4 120.0(3) . . ?
C10 C5 C4 120.5(3) . . ?
C10 C5 C6 119.5(3) . . ?
H6 C6 C5 120.13(18) . . ?
C7 C6 C5 119.7(3) . . ?
C7 C6 H6 120.13(18) . . ?
H7 C7 C6 120.00(18) . . ?
C8 C7 C6 120.0(3) . . ?
C8 C7 H7 120.0(2) . . ?
H8 C8 C7 120.0(2) . . ?
C9 C8 C7 120.0(4) . . ?
C9 C8 H8 120.0(2) . . ?
H9 C9 C8 119.9(2) . . ?
C10 C9 C8 120.2(3) . . ?
C10 C9 H9 119.92(18) . . ?
C9 C10 C5 120.6(3) . . ?
H10 C10 C5 119.7(2) . . ?
H10 C10 C9 119.69(18) . . ?

loop_
_geom_bond_atom_site_label_1
_geom_bond_atom_site_label_2
_geom_bond_distance
_geom_bond_site_symmetry_2
_geom_bond_publ_flag
I1 C11 2.088(3) . ?
I2 C14 2.097(3) . ?
F1 C12 1.345(3) . ?
F2 C13 1.353(3) . ?
F3 C15 1.347(3) . ?
F4 C16 1.343(3) . ?
C11 C12 1.391(3) . ?
C11 C16 1.378(4) . ?
C12 C13 1.386(4) . ?
C13 C14 1.374(4) . ?
C14 C15 1.382(4) . ?
C15 C16 1.380(4) . ?
N1 C1 1.503(4) . ?
N1 C2 1.490(3) . ?
N1 C3 1.492(3) . ?
N1 C4 1.528(3) . ?
C1 H1a 0.9800 . ?
C1 H1b 0.9800 . ?
C1 H1c 0.9800 . ?
C2 H2a 0.9800 . ?
C2 H2b 0.9800 . ?
C2 H2c 0.9800 . ?
C3 H3a 0.9800 . ?
C3 H3b 0.9800 . ?
C3 H3c 0.9800 . ?
C4 H4a 0.9900 . ?
C4 H4b 0.9900 . ?
C4 C5 1.502(4) . ?
C5 C6 1.399(4) . ?
C5 C10 1.386(4) . ?
C6 H6 0.9500 . ?
C6 C7 1.383(5) . ?
C7 H7 0.9500 . ?
C7 C8 1.390(5) . ?
C8 H8 0.9500 . ?
C8 C9 1.383(5) . ?
C9 H9 0.9500 . ?
C9 C10 1.371(5) . ?
C10 H10 0.9500 . ?

loop_
_geom_torsion_atom_site_label_1
_geom_torsion_atom_site_label_2
_geom_torsion_atom_site_label_3
_geom_torsion_atom_site_label_4
_geom_torsion
_geom_torsion_site_symmetry_1
_geom_torsion_site_symmetry_2
_geom_torsion_site_symmetry_3
_geom_torsion_site_symmetry_4
_geom_torsion_publ_flag
I1 C11 C12 F1 1.40(19) . . . . ?
I1 C11 C12 C13 -178.92(17) . . . . ?
I1 C11 C16 F4 -1.33(19) . . . . ?
I1 C11 C16 C15 177.91(17) . . . . ?
I2 C14 C13 F2 -0.1(2) . . . . ?
I2 C14 C13 C12 179.09(17) . . . . ?
I2 C14 C15 F3 0.65(19) . . . . ?
I2 C14 C15 C16 179.89(17) . . . . ?
F1 C12 C11 C16 -179.0(2) . . . . ?
F1 C12 C13 F2 -0.7(2) . . . . ?
F1 C12 C13 C14 -179.85(19) . . . . ?
F2 C13 C12 C11 179.62(19) . . . . ?
F2 C13 C14 C15 -179.8(2) . . . . ?
F3 C15 C14 C13 -179.6(2) . . . . ?
F3 C15 C16 F4 0.1(2) . . . . ?
F3 C15 C16 C11 -179.14(19) . . . . ?
F4 C16 C11 C12 179.1(2) . . . . ?
F4 C16 C15 C14 -179.14(19) . . . . ?
C11 C12 C13 C14 0.5(3) . . . . ?
C11 C16 C15 C14 1.6(3) . . . . ?
C12 C13 C14 C15 -0.6(3) . . . . ?
C13 C14 C15 C16 -0.4(3) . . . . ?
N1 C4 C5 C6 -89.8(2) . . . . ?
N1 C4 C5 C10 92.7(2) . . . . ?
C4 C5 C6 C7 -179.1(2) . . . . ?
C4 C5 C10 C9 178.3(3) . . . . ?
C5 C6 C7 C8 0.6(3) . . . . ?
C5 C10 C9 C8 0.9(3) . . . . ?
C6 C7 C8 C9 1.1(4) . . . . ?
C7 C8 C9 C10 -1.8(4) . . . . ?

loop_
_twin_individual_id
_twin_individual_mass_fraction_refined
1 0.982931
2 0.017069
